data_4325964
loop_
_publ_author_name
'Michael Nippe'
'Eckhard Bill'
'John F. Berry'

_publ_contact_author_address
;Department of Chemistry
University of Wisconsin-Madison
1101 University Ave
Madison, WI  53706
USA
;
_publ_contact_author_email berry@chem.wisc.edu
_publ_contact_author_name 'John F. Berry'
_publ_contact_author_phone 809-608-262-7534
_publ_section_title
;
 Group 6 Complexes with Iron and Zinc Heterometals: Understanding the
 Structural, Spectroscopic, and Electrochemical Properties of a Complete
 Series of M M...M' Compounds
;
_journal_name_full 'Inorganic Chemistry'
_journal_page_first 7650
_journal_page_last 7661
_journal_paper_doi 10.1021/ic2011315
_journal_volume 50
_journal_year 2011
_chemical_formula_moiety 'C40 H32 N12 Cr2 Zn Cl2, C4 H10 O'
_chemical_formula_sum 'C44 H42 Cl2 Cr2 N12 O Zn'
_chemical_formula_weight 995.17
_chemical_name_systematic
; 
 ? 
;
_space_group_IT_number 14
_symmetry_cell_setting monoclinic
_symmetry_space_group_name_Hall '-P 2ybc'
_symmetry_space_group_name_H-M 'P 1 21/c 1'
_atom_sites_solution_hydrogens geom
_atom_sites_solution_primary direct
_atom_sites_solution_secondary difmap
_audit_creation_method SHELXL-97
_cell_angle_alpha 90.00
_cell_angle_beta 98.370(2)
_cell_angle_gamma 90.00
_cell_formula_units_Z 4
_cell_length_a 15.9699(7)
_cell_length_b 15.7426(6)
_cell_length_c 17.0017(7)
_cell_measurement_reflns_used 9574
_cell_measurement_temperature 100(2)
_cell_measurement_theta_max 31.0156
_cell_measurement_theta_min 2.5725
_cell_volume 4228.8(3)
_computing_cell_refinement 'SAINT Ver. 6.22  (Bruker-AXS, 2003)'
_computing_data_collection 'SMART Ver. 5.622 (Bruker-AXS, 2003)'
_computing_data_reduction 'SAINT Ver. 6.22'
_computing_molecular_graphics 'SHELXTL Ver. 6.14'
_computing_publication_material 'SHELXTL Ver. 6.14'
_computing_structure_refinement 'SHELXL-97 (Sheldrick, 1997)'
_computing_structure_solution 'SHELXS-97 (Sheldrick, 1990)'
_diffrn_ambient_temperature 100(2)
_diffrn_measured_fraction_theta_full 0.997
_diffrn_measured_fraction_theta_max 0.997
_diffrn_measurement_device_type 'Bruker CCD-1000 area detector'
_diffrn_measurement_method '0.30\% \w scans'
_diffrn_radiation_monochromator graphite
_diffrn_radiation_source 'fine-focus sealed tube'
_diffrn_radiation_type MoK\a
_diffrn_radiation_wavelength 0.71073
_diffrn_reflns_av_R_equivalents 0.0236
_diffrn_reflns_av_sigmaI/netI 0.0125
_diffrn_reflns_limit_h_max 21
_diffrn_reflns_limit_h_min -23
_diffrn_reflns_limit_k_max 22
_diffrn_reflns_limit_k_min -22
_diffrn_reflns_limit_l_max 24
_diffrn_reflns_limit_l_min -24
_diffrn_reflns_number 118282
_diffrn_reflns_theta_full 31.06
_diffrn_reflns_theta_max 31.06
_diffrn_reflns_theta_min 1.29
_exptl_absorpt_coefficient_mu 1.246
_exptl_absorpt_correction_T_max 0.7062
_exptl_absorpt_correction_T_min 0.6355
_exptl_absorpt_correction_type multi-scan
_exptl_crystal_colour greenbrown
_exptl_crystal_density_diffrn 1.563
_exptl_crystal_description block
_exptl_crystal_F_000 2040
_exptl_crystal_size_max 0.40
_exptl_crystal_size_mid 0.30
_exptl_crystal_size_min 0.30
_refine_diff_density_max 0.543
_refine_diff_density_min -0.431
_refine_diff_density_rms 0.063
_refine_ls_extinction_method none
_refine_ls_goodness_of_fit_ref 1.118
_refine_ls_hydrogen_treatment constr
_refine_ls_matrix_type full
_refine_ls_number_parameters 587
_refine_ls_number_reflns 13524
_refine_ls_number_restraints 0
_refine_ls_restrained_S_all 1.118
_refine_ls_R_factor_all 0.0366
_refine_ls_R_factor_gt 0.0322
_refine_ls_shift/su_max 0.002
_refine_ls_shift/su_mean 0.000
_refine_ls_structure_factor_coef Fsqd
_refine_ls_weighting_details 'calc w=1/[\s^2^(Fo^2^)+(0.0295P)^2^+4.1781P] where P=(Fo^2^+2Fc^2^)/3'
_refine_ls_weighting_scheme calc
_refine_ls_wR_factor_gt 0.0823
_refine_ls_wR_factor_ref 0.0849
_reflns_number_gt 12335
_reflns_number_total 13524
_reflns_threshold_expression >2sigma(I)
_cod_data_source_file ic2011315_si_002_5.cif
_cod_data_source_block berry168
_cod_database_code 4325964

loop_
_symmetry_equiv_pos_as_xyz
'x, y, z'
'-x, y+1/2, -z+1/2'
'-x, -y, -z'
'x, -y-1/2, z-1/2'

loop_
_atom_site_label
_atom_site_type_symbol
_atom_site_fract_x
_atom_site_fract_y
_atom_site_fract_z
_atom_site_U_iso_or_equiv
_atom_site_adp_type
_atom_site_occupancy
_atom_site_symmetry_multiplicity
_atom_site_calc_flag
_atom_site_refinement_flags
_atom_site_disorder_assembly
_atom_site_disorder_group
Zn1 Zn 0.35830(5) 0.08992(5) 0.16529(5) 0.01232(11) Uani 0.56 1 d P A 1
Zn1A Zn 0.13125(6) -0.04985(7) 0.30988(6) 0.01287(14) Uani 0.44 1 d P A 2
Cr1 Cr 0.14974(6) -0.03992(7) 0.29929(6) 0.01031(14) Uani 0.56 1 d P A 1
Cr1A Cr 0.34226(8) 0.07922(9) 0.17758(8) 0.01071(18) Uani 0.44 1 d P A 2
Cr2 Cr 0.23800(7) 0.01400(8) 0.24425(7) 0.00945(15) Uani 0.56 1 d P A 1
Cr2A Cr 0.25436(9) 0.02532(10) 0.23389(9) 0.00940(19) Uani 0.44 1 d P A 2
Cl1 Cl 0.45630(2) 0.15598(2) 0.10554(2) 0.01830(7) Uani 1 1 d . . .
Cl2 Cl 0.03273(2) -0.11203(2) 0.37399(2) 0.01799(7) Uani 1 1 d . . .
N1 N 0.39027(7) -0.04214(7) 0.15608(7) 0.01193(19) Uani 1 1 d . . .
N2 N 0.31843(7) -0.08595(7) 0.25714(7) 0.01163(19) Uani 1 1 d . . .
N3 N 0.24201(7) -0.12364(7) 0.35654(7) 0.01250(19) Uani 1 1 d . . .
N4 N 0.42369(7) 0.07701(7) 0.28497(7) 0.0127(2) Uani 1 1 d . . .
N5 N 0.30340(7) 0.06862(7) 0.34368(6) 0.01184(19) Uani 1 1 d . . .
N6 N 0.17874(7) 0.04784(7) 0.39358(7) 0.0127(2) Uani 1 1 d . . .
N7 N 0.29572(7) 0.19995(7) 0.20525(7) 0.01223(19) Uani 1 1 d . . .
N8 N 0.17511(7) 0.12586(7) 0.21975(7) 0.01201(19) Uani 1 1 d . . .
N9 N 0.05971(7) 0.04617(7) 0.24042(7) 0.0129(2) Uani 1 1 d . . .
N10 N 0.25648(7) 0.07550(7) 0.07005(7) 0.0128(2) Uani 1 1 d . . .
N11 N 0.18867(7) -0.02720(7) 0.13421(7) 0.0127(2) Uani 1 1 d . . .
N12 N 0.11621(7) -0.12301(7) 0.20138(7) 0.0128(2) Uani 1 1 d . . .
C1 C 0.44111(9) -0.05768(9) 0.10069(8) 0.0153(2) Uani 1 1 d . A .
H1A H 0.4515 -0.0127 0.0661 0.018 Uiso 1 1 calc R . .
C1S C 0.18440(11) 0.56434(12) 0.12217(10) 0.0270(3) Uani 1 1 d . . .
H1SA H 0.1581 0.6005 0.0785 0.040 Uiso 1 1 calc R . .
H1SB H 0.1408 0.5299 0.1419 0.040 Uiso 1 1 calc R . .
H1SC H 0.2261 0.5270 0.1029 0.040 Uiso 1 1 calc R . .
C2 C 0.47854(9) -0.13504(10) 0.09162(9) 0.0182(3) Uani 1 1 d . . .
H2A H 0.5158 -0.1428 0.0534 0.022 Uiso 1 1 calc R A .
C2S C 0.22792(10) 0.61935(10) 0.18864(9) 0.0223(3) Uani 1 1 d . . .
H2SA H 0.2717 0.6549 0.1691 0.027 Uiso 1 1 calc R . .
H2SB H 0.1862 0.6573 0.2085 0.027 Uiso 1 1 calc R . .
C3 C 0.46013(9) -0.20160(9) 0.14022(9) 0.0179(3) Uani 1 1 d . A .
H3A H 0.4843 -0.2561 0.1351 0.021 Uiso 1 1 calc R . .
C3S C 0.30506(10) 0.61213(10) 0.31795(9) 0.0205(3) Uani 1 1 d . . .
H3SA H 0.2648 0.6545 0.3337 0.025 Uiso 1 1 calc R . .
H3SB H 0.3552 0.6427 0.3044 0.025 Uiso 1 1 calc R . .
C4 C 0.40678(9) -0.18813(9) 0.19571(8) 0.0152(2) Uani 1 1 d . . .
H4A H 0.3927 -0.2338 0.2279 0.018 Uiso 1 1 calc R A .
C4S C 0.33139(11) 0.55138(12) 0.38558(11) 0.0276(3) Uani 1 1 d . . .
H4SA H 0.3586 0.5830 0.4320 0.041 Uiso 1 1 calc R . .
H4SB H 0.3713 0.5098 0.3696 0.041 Uiso 1 1 calc R . .
H4SC H 0.2814 0.5218 0.3991 0.041 Uiso 1 1 calc R . .
C5 C 0.37291(8) -0.10631(8) 0.20467(7) 0.0114(2) Uani 1 1 d . A .
C6 C 0.31579(8) -0.13066(8) 0.32598(8) 0.0118(2) Uani 1 1 d . A .
C7 C 0.38439(9) -0.17614(9) 0.36808(8) 0.0153(2) Uani 1 1 d . . .
H7A H 0.4367 -0.1792 0.3478 0.018 Uiso 1 1 calc R A .
C8 C 0.37543(9) -0.21585(9) 0.43826(8) 0.0178(3) Uani 1 1 d . A .
H8A H 0.4211 -0.2473 0.4662 0.021 Uiso 1 1 calc R . .
C9 C 0.29890(10) -0.20981(9) 0.46839(8) 0.0184(3) Uani 1 1 d . . .
H9A H 0.2910 -0.2376 0.5163 0.022 Uiso 1 1 calc R A .
C10 C 0.23527(9) -0.16225(9) 0.42640(8) 0.0157(2) Uani 1 1 d . A .
H10A H 0.1838 -0.1562 0.4476 0.019 Uiso 1 1 calc R . .
C11 C 0.50817(9) 0.06993(9) 0.28788(9) 0.0168(2) Uani 1 1 d . A .
H11A H 0.5305 0.0678 0.2391 0.020 Uiso 1 1 calc R . .
C12 C 0.56368(9) 0.06567(10) 0.35749(9) 0.0203(3) Uani 1 1 d . . .
H12A H 0.6228 0.0596 0.3572 0.024 Uiso 1 1 calc R A .
C13 C 0.53032(9) 0.07053(10) 0.42832(9) 0.0195(3) Uani 1 1 d . A .
H13A H 0.5670 0.0701 0.4776 0.023 Uiso 1 1 calc R . .
C14 C 0.44403(9) 0.07595(9) 0.42722(8) 0.0168(2) Uani 1 1 d . . .
H14A H 0.4212 0.0795 0.4757 0.020 Uiso 1 1 calc R A .
C15 C 0.38967(8) 0.07625(8) 0.35379(8) 0.0123(2) Uani 1 1 d . A .
C16 C 0.25503(8) 0.08778(8) 0.40178(8) 0.0123(2) Uani 1 1 d . A .
C17 C 0.27651(9) 0.14709(9) 0.46354(8) 0.0170(2) Uani 1 1 d . . .
H17A H 0.3291 0.1763 0.4684 0.020 Uiso 1 1 calc R A .
C18 C 0.22098(10) 0.16256(9) 0.51696(9) 0.0196(3) Uani 1 1 d . A .
H18A H 0.2362 0.2006 0.5600 0.023 Uiso 1 1 calc R . .
C19 C 0.14277(10) 0.12221(10) 0.50752(9) 0.0203(3) Uani 1 1 d . . .
H19A H 0.1033 0.1327 0.5431 0.024 Uiso 1 1 calc R A .
C20 C 0.12422(9) 0.06655(9) 0.44497(8) 0.0166(2) Uani 1 1 d . A .
H20A H 0.0703 0.0399 0.4375 0.020 Uiso 1 1 calc R . .
C21 C 0.34250(9) 0.27193(9) 0.21254(8) 0.0165(2) Uani 1 1 d . A .
H21A H 0.4002 0.2684 0.2052 0.020 Uiso 1 1 calc R . .
C22 C 0.31101(10) 0.34981(9) 0.22999(9) 0.0204(3) Uani 1 1 d . . .
H22A H 0.3458 0.3990 0.2342 0.025 Uiso 1 1 calc R A .
C23 C 0.22645(10) 0.35441(9) 0.24134(9) 0.0197(3) Uani 1 1 d . A .
H23A H 0.2023 0.4075 0.2524 0.024 Uiso 1 1 calc R . .
C24 C 0.17803(9) 0.28174(9) 0.23647(8) 0.0164(2) Uani 1 1 d . . .
H24A H 0.1205 0.2843 0.2448 0.020 Uiso 1 1 calc R A .
C25 C 0.21420(8) 0.20323(8) 0.21902(7) 0.0123(2) Uani 1 1 d . A .
C26 C 0.08908(8) 0.11686(8) 0.20730(8) 0.0121(2) Uani 1 1 d . A .
C27 C 0.03264(9) 0.17111(9) 0.15938(8) 0.0158(2) Uani 1 1 d . . .
H27A H 0.0534 0.2194 0.1348 0.019 Uiso 1 1 calc R A .
C28 C -0.05273(9) 0.15369(10) 0.14844(9) 0.0183(3) Uani 1 1 d . A .
H28A H -0.0913 0.1906 0.1172 0.022 Uiso 1 1 calc R . .
C29 C -0.08224(9) 0.08182(10) 0.18328(9) 0.0200(3) Uani 1 1 d . . .
H29A H -0.1410 0.0689 0.1767 0.024 Uiso 1 1 calc R A .
C30 C -0.02420(9) 0.02996(9) 0.22756(9) 0.0170(2) Uani 1 1 d . A .
H30A H -0.0442 -0.0199 0.2503 0.020 Uiso 1 1 calc R . .
C31 C 0.25844(10) 0.13061(9) 0.00948(8) 0.0176(3) Uani 1 1 d . A .
H31A H 0.3068 0.1660 0.0105 0.021 Uiso 1 1 calc R . .
C32 C 0.19432(11) 0.13835(10) -0.05367(9) 0.0226(3) Uani 1 1 d . . .
H32A H 0.1982 0.1779 -0.0952 0.027 Uiso 1 1 calc R A .
C33 C 0.12348(11) 0.08643(10) -0.05486(9) 0.0219(3) Uani 1 1 d . A .
H33A H 0.0772 0.0913 -0.0966 0.026 Uiso 1 1 calc R . .
C34 C 0.12108(9) 0.02814(9) 0.00488(9) 0.0178(3) Uani 1 1 d . . .
H34A H 0.0739 -0.0088 0.0036 0.021 Uiso 1 1 calc R A .
C35 C 0.18869(8) 0.02302(8) 0.06822(8) 0.0127(2) Uani 1 1 d . A .
C36 C 0.14194(8) -0.10012(8) 0.13172(8) 0.0130(2) Uani 1 1 d . A .
C37 C 0.12345(9) -0.15284(9) 0.06402(8) 0.0176(3) Uani 1 1 d . . .
H37A H 0.1445 -0.1385 0.0163 0.021 Uiso 1 1 calc R A .
C38 C 0.07521(10) -0.22470(10) 0.06706(9) 0.0204(3) Uani 1 1 d . A .
H38A H 0.0615 -0.2594 0.0213 0.024 Uiso 1 1 calc R . .
C39 C 0.04658(10) -0.24607(9) 0.13829(9) 0.0203(3) Uani 1 1 d . . .
H39A H 0.0118 -0.2945 0.1418 0.024 Uiso 1 1 calc R A .
C40 C 0.07017(9) -0.19489(9) 0.20325(9) 0.0165(2) Uani 1 1 d . A .
H40A H 0.0531 -0.2110 0.2524 0.020 Uiso 1 1 calc R . .
O1S O 0.26601(7) 0.56511(7) 0.25096(7) 0.0194(2) Uani 1 1 d . . .

loop_
_atom_site_aniso_label
_atom_site_aniso_U_11
_atom_site_aniso_U_22
_atom_site_aniso_U_33
_atom_site_aniso_U_23
_atom_site_aniso_U_13
_atom_site_aniso_U_12
Zn1 0.0116(3) 0.0131(2) 0.0129(3) 0.00038(16) 0.00362(16) -0.00073(17)
Zn1A 0.0120(4) 0.0129(3) 0.0144(3) 0.0004(2) 0.0041(2) -0.0007(2)
Cr1 0.0100(4) 0.0100(3) 0.0113(3) -0.0001(2) 0.0027(2) 0.0004(2)
Cr1A 0.0103(5) 0.0109(4) 0.0111(4) -0.0006(3) 0.0026(3) -0.0001(3)
Cr2 0.0088(4) 0.0096(3) 0.0100(3) -0.0002(2) 0.0018(2) 0.0001(2)
Cr2A 0.0091(5) 0.0088(4) 0.0102(4) -0.0003(3) 0.0014(3) 0.0002(3)
Cl1 0.01751(14) 0.01924(15) 0.01973(15) 0.00038(12) 0.00795(11) -0.00346(11)
Cl2 0.01717(14) 0.01718(14) 0.02140(15) 0.00025(11) 0.00881(12) -0.00345(11)
N1 0.0120(5) 0.0130(5) 0.0113(5) -0.0006(4) 0.0032(4) -0.0001(4)
N2 0.0123(5) 0.0112(5) 0.0124(5) 0.0011(4) 0.0052(4) 0.0014(4)
N3 0.0137(5) 0.0119(5) 0.0125(5) 0.0004(4) 0.0037(4) 0.0002(4)
N4 0.0112(5) 0.0132(5) 0.0141(5) 0.0000(4) 0.0030(4) -0.0005(4)
N5 0.0109(5) 0.0137(5) 0.0113(4) -0.0012(4) 0.0028(4) -0.0013(4)
N6 0.0128(5) 0.0126(5) 0.0135(5) 0.0002(4) 0.0042(4) 0.0004(4)
N7 0.0125(5) 0.0116(5) 0.0128(5) 0.0005(4) 0.0026(4) -0.0009(4)
N8 0.0104(5) 0.0111(5) 0.0150(5) 0.0013(4) 0.0034(4) 0.0007(4)
N9 0.0109(5) 0.0134(5) 0.0149(5) -0.0004(4) 0.0036(4) -0.0002(4)
N10 0.0150(5) 0.0124(5) 0.0115(5) 0.0005(4) 0.0031(4) 0.0001(4)
N11 0.0127(5) 0.0142(5) 0.0112(5) 0.0000(4) 0.0024(4) -0.0031(4)
N12 0.0122(5) 0.0118(5) 0.0146(5) -0.0006(4) 0.0027(4) -0.0011(4)
C1 0.0159(6) 0.0181(6) 0.0132(5) -0.0011(5) 0.0061(4) -0.0020(5)
C1S 0.0274(8) 0.0312(8) 0.0219(7) -0.0004(6) 0.0024(6) -0.0011(6)
C2 0.0189(6) 0.0202(6) 0.0172(6) -0.0047(5) 0.0082(5) -0.0003(5)
C2S 0.0243(7) 0.0202(7) 0.0227(7) 0.0024(5) 0.0042(6) 0.0030(6)
C3 0.0200(6) 0.0151(6) 0.0196(6) -0.0046(5) 0.0067(5) 0.0022(5)
C3S 0.0167(6) 0.0191(6) 0.0254(7) -0.0019(5) 0.0024(5) -0.0025(5)
C4 0.0177(6) 0.0121(5) 0.0168(6) -0.0006(4) 0.0055(5) 0.0005(5)
C4S 0.0232(7) 0.0291(8) 0.0283(8) 0.0049(6) -0.0031(6) -0.0040(6)
C5 0.0104(5) 0.0126(5) 0.0114(5) -0.0008(4) 0.0019(4) 0.0000(4)
C6 0.0132(5) 0.0098(5) 0.0126(5) -0.0007(4) 0.0032(4) -0.0002(4)
C7 0.0153(6) 0.0158(6) 0.0150(6) -0.0002(5) 0.0026(4) 0.0031(5)
C8 0.0206(6) 0.0171(6) 0.0149(6) 0.0016(5) 0.0005(5) 0.0048(5)
C9 0.0235(7) 0.0183(6) 0.0136(6) 0.0033(5) 0.0037(5) 0.0015(5)
C10 0.0173(6) 0.0167(6) 0.0139(6) 0.0023(5) 0.0054(5) -0.0007(5)
C11 0.0111(5) 0.0188(6) 0.0208(6) 0.0000(5) 0.0033(5) -0.0010(5)
C12 0.0125(6) 0.0221(7) 0.0254(7) 0.0021(5) -0.0004(5) -0.0010(5)
C13 0.0174(6) 0.0190(6) 0.0201(6) 0.0030(5) -0.0043(5) -0.0026(5)
C14 0.0186(6) 0.0175(6) 0.0137(6) 0.0006(5) 0.0001(5) -0.0016(5)
C15 0.0131(5) 0.0105(5) 0.0133(5) 0.0000(4) 0.0022(4) -0.0012(4)
C16 0.0141(5) 0.0119(5) 0.0113(5) 0.0007(4) 0.0032(4) 0.0002(4)
C17 0.0205(6) 0.0152(6) 0.0157(6) -0.0027(5) 0.0041(5) -0.0029(5)
C18 0.0279(7) 0.0163(6) 0.0158(6) -0.0033(5) 0.0075(5) -0.0005(5)
C19 0.0265(7) 0.0185(6) 0.0185(6) -0.0015(5) 0.0123(5) 0.0012(5)
C20 0.0173(6) 0.0163(6) 0.0180(6) 0.0001(5) 0.0083(5) 0.0008(5)
C21 0.0179(6) 0.0144(6) 0.0174(6) -0.0002(5) 0.0032(5) -0.0043(5)
C22 0.0255(7) 0.0131(6) 0.0231(7) -0.0022(5) 0.0047(6) -0.0048(5)
C23 0.0274(7) 0.0123(6) 0.0199(6) -0.0023(5) 0.0045(5) 0.0010(5)
C24 0.0179(6) 0.0142(6) 0.0176(6) -0.0007(5) 0.0044(5) 0.0026(5)
C25 0.0139(5) 0.0121(5) 0.0111(5) 0.0008(4) 0.0023(4) 0.0002(4)
C26 0.0117(5) 0.0128(5) 0.0121(5) -0.0017(4) 0.0028(4) 0.0015(4)
C27 0.0165(6) 0.0162(6) 0.0145(6) 0.0001(5) 0.0013(5) 0.0041(5)
C28 0.0158(6) 0.0204(6) 0.0174(6) -0.0046(5) -0.0019(5) 0.0063(5)
C29 0.0105(6) 0.0235(7) 0.0255(7) -0.0069(6) 0.0005(5) 0.0014(5)
C30 0.0115(6) 0.0180(6) 0.0221(6) -0.0035(5) 0.0040(5) -0.0018(5)
C31 0.0247(7) 0.0142(6) 0.0145(6) 0.0022(5) 0.0047(5) -0.0010(5)
C32 0.0355(8) 0.0168(6) 0.0144(6) 0.0035(5) 0.0000(6) 0.0006(6)
C33 0.0282(7) 0.0187(6) 0.0159(6) -0.0002(5) -0.0060(5) 0.0044(6)
C34 0.0163(6) 0.0185(6) 0.0174(6) -0.0009(5) -0.0019(5) 0.0005(5)
C35 0.0137(5) 0.0130(5) 0.0115(5) -0.0012(4) 0.0023(4) 0.0003(4)
C36 0.0119(5) 0.0139(5) 0.0131(5) -0.0005(4) 0.0015(4) -0.0010(4)
C37 0.0201(6) 0.0175(6) 0.0150(6) -0.0029(5) 0.0021(5) -0.0017(5)
C38 0.0225(7) 0.0166(6) 0.0208(6) -0.0042(5) -0.0012(5) -0.0024(5)
C39 0.0204(6) 0.0141(6) 0.0258(7) -0.0009(5) 0.0012(5) -0.0045(5)
C40 0.0156(6) 0.0131(6) 0.0212(6) 0.0013(5) 0.0042(5) -0.0019(5)
O1S 0.0198(5) 0.0165(5) 0.0214(5) -0.0005(4) 0.0017(4) 0.0009(4)

loop_
_atom_type_symbol
_atom_type_description
_atom_type_scat_dispersion_real
_atom_type_scat_dispersion_imag
_atom_type_scat_source
C C 0.0033 0.0016 'International Tables Vol C Tables 4.2.6.8 and 6.1.1.4'
H H 0.0000 0.0000 'International Tables Vol C Tables 4.2.6.8 and 6.1.1.4'
N N 0.0061 0.0033 'International Tables Vol C Tables 4.2.6.8 and 6.1.1.4'
Cl Cl 0.1484 0.1585 'International Tables Vol C Tables 4.2.6.8 and 6.1.1.4'
Cr Cr 0.3209 0.6236 'International Tables Vol C Tables 4.2.6.8 and 6.1.1.4'
Zn Zn 0.2839 1.4301 'International Tables Vol C Tables 4.2.6.8 and 6.1.1.4'
O O 0.0106 0.0060 'International Tables Vol C Tables 4.2.6.8 and 6.1.1.4'

loop_
_geom_angle_atom_site_label_1
_geom_angle_atom_site_label_2
_geom_angle_atom_site_label_3
_geom_angle
N10 Zn1 N1 90.27(5)
N10 Zn1 N4 156.46(5)
N1 Zn1 N4 83.70(5)
N10 Zn1 N7 89.29(5)
N1 Zn1 N7 157.50(5)
N4 Zn1 N7 87.79(5)
N10 Zn1 Cl1 102.16(4)
N1 Zn1 Cl1 103.09(4)
N4 Zn1 Cl1 101.37(4)
N7 Zn1 Cl1 98.98(4)
N10 Zn1 Cr2 79.41(4)
N1 Zn1 Cr2 78.87(4)
N4 Zn1 Cr2 77.11(4)
N7 Zn1 Cr2 78.94(4)
Cl1 Zn1 Cr2 177.42(5)
N9 Zn1A N6 88.20(6)
N9 Zn1A N12 85.49(6)
N6 Zn1A N12 158.31(5)
N9 Zn1A N3 157.05(5)
N6 Zn1A N3 87.18(6)
N12 Zn1A N3 90.59(6)
N9 Zn1A Cl2 102.61(5)
N6 Zn1A Cl2 101.12(5)
N12 Zn1A Cl2 100.50(5)
N3 Zn1A Cl2 100.34(5)
N9 Zn1A Cr2A 78.42(5)
N6 Zn1A Cr2A 78.34(5)
N12 Zn1A Cr2A 80.07(5)
N3 Zn1A Cr2A 78.63(5)
Cl2 Zn1A Cr2A 178.85(6)
Cr2 Cr1 N3 89.34(6)
Cr2 Cr1 N6 89.19(6)
N3 Cr1 N6 89.84(6)
Cr2 Cr1 N9 89.05(6)
N3 Cr1 N9 178.38(6)
N6 Cr1 N9 89.93(6)
Cr2 Cr1 N12 90.52(6)
N3 Cr1 N12 93.23(6)
N6 Cr1 N12 176.91(8)
N9 Cr1 N12 86.98(6)
Cr2 Cr1 Cl2 179.51(7)
N3 Cr1 Cl2 90.29(4)
N6 Cr1 Cl2 90.48(4)
N9 Cr1 Cl2 91.31(4)
N12 Cr1 Cl2 89.82(4)
Cr2A Cr1A N4 88.03(7)
Cr2A Cr1A N1 89.82(7)
N4 Cr1A N1 86.59(7)
Cr2A Cr1A N7 88.91(7)
N4 Cr1A N7 90.85(7)
N1 Cr1A N7 177.18(9)
Cr2A Cr1A N10 89.46(8)
N4 Cr1A N10 177.01(8)
N1 Cr1A N10 91.78(7)
N7 Cr1A N10 90.72(7)
Cr2A Cr1A Cl1 177.76(9)
N4 Cr1A Cl1 91.69(5)
N1 Cr1A Cl1 92.38(5)
N7 Cr1A Cl1 88.87(5)
N10 Cr1A Cl1 90.88(5)
Cr1 Cr2 N2 95.70(6)
Cr1 Cr2 N11 95.21(6)
N2 Cr2 N11 90.37(7)
Cr1 Cr2 N8 95.90(6)
N2 Cr2 N8 168.41(6)
N11 Cr2 N8 88.51(7)
Cr1 Cr2 N5 95.86(6)
N2 Cr2 N5 89.87(7)
N11 Cr2 N5 168.85(6)
N8 Cr2 N5 89.02(7)
Cr1 Cr2 Zn1 178.87(7)
N2 Cr2 Zn1 85.06(5)
N11 Cr2 Zn1 83.95(5)
N8 Cr2 Zn1 83.35(5)
N5 Cr2 Zn1 84.97(5)
Cr1A Cr2A N8 94.70(8)
Cr1A Cr2A N5 95.38(8)
N8 Cr2A N5 89.86(8)
Cr1A Cr2A N11 94.96(8)
N8 Cr2A N11 88.92(8)
N5 Cr2A N11 169.66(7)
Cr1A Cr2A N2 95.16(8)
N8 Cr2A N2 170.13(7)
N5 Cr2A N2 89.69(8)
N11 Cr2A N2 89.75(8)
Cr1A Cr2A Zn1A 179.21(9)
N8 Cr2A Zn1A 85.14(6)
N5 Cr2A Zn1A 85.40(5)
N11 Cr2A Zn1A 84.26(5)
N2 Cr2A Zn1A 84.99(5)
Zn1 Cl1 Cr1A 0.79(6)
Zn1A Cl2 Cr1 0.55(5)
C1 N1 C5 119.03(12)
C1 N1 Cr1A 123.68(10)
C5 N1 Cr1A 117.15(9)
C1 N1 Zn1 113.47(9)
C5 N1 Zn1 127.04(9)
Cr1A N1 Zn1 10.48(3)
C5 N2 C6 122.42(11)
C5 N2 Cr2 124.35(9)
C6 N2 Cr2 113.18(9)
C5 N2 Cr2A 115.01(9)
C6 N2 Cr2A 121.98(9)
Cr2 N2 Cr2A 10.73(3)
C10 N3 C6 118.90(12)
C10 N3 Cr1 123.18(9)
C6 N3 Cr1 117.45(9)
C10 N3 Zn1A 113.41(9)
C6 N3 Zn1A 127.59(9)
Cr1 N3 Zn1A 10.60(2)
C11 N4 C15 119.40(12)
C11 N4 Cr1A 121.86(10)
C15 N4 Cr1A 118.54(9)
C11 N4 Zn1 112.77(9)
C15 N4 Zn1 127.82(9)
Cr1A N4 Zn1 10.40(3)
C15 N5 C16 123.48(11)
C15 N5 Cr2A 113.01(9)
C16 N5 Cr2A 123.50(9)
C15 N5 Cr2 121.67(9)
C16 N5 Cr2 114.47(9)
Cr2A N5 Cr2 10.70(3)
C20 N6 C16 118.97(12)
C20 N6 Cr1 122.76(10)
C16 N6 Cr1 118.26(9)
C20 N6 Zn1A 112.58(9)
C16 N6 Zn1A 128.39(9)
Cr1 N6 Zn1A 10.67(2)
C21 N7 C25 118.90(12)
C21 N7 Cr1A 124.39(10)
C25 N7 Cr1A 116.67(9)
C21 N7 Zn1 115.22(9)
C25 N7 Zn1 125.78(9)
Cr1A N7 Zn1 10.45(3)
C26 N8 C25 122.69(11)
C26 N8 Cr2A 122.40(9)
C25 N8 Cr2A 114.81(9)
C26 N8 Cr2 113.33(9)
C25 N8 Cr2 123.92(9)
Cr2A N8 Cr2 10.73(3)
C30 N9 C26 118.76(12)
C30 N9 Cr1 123.02(10)
C26 N9 Cr1 117.88(9)
C30 N9 Zn1A 113.13(9)
C26 N9 Zn1A 128.07(9)
Cr1 N9 Zn1A 10.74(2)
C31 N10 C35 118.69(12)
C31 N10 Cr1A 123.80(10)
C35 N10 Cr1A 116.70(9)
C31 N10 Zn1 114.25(9)
C35 N10 Zn1 126.79(9)
Cr1A N10 Zn1 10.56(3)
C36 N11 C35 121.57(11)
C36 N11 Cr2 115.74(9)
C35 N11 Cr2 121.58(9)
C36 N11 Cr2A 125.47(9)
C35 N11 Cr2A 112.67(9)
Cr2 N11 Cr2A 10.74(3)
C40 N12 C36 118.51(12)
C40 N12 Cr1 124.95(10)
C36 N12 Cr1 116.52(9)
C40 N12 Zn1A 114.81(9)
C36 N12 Zn1A 126.43(9)
Cr1 N12 Zn1A 10.67(2)
N1 C1 C2 123.58(13)
N1 C1 H1A 118.2
C2 C1 H1A 118.2
C2S C1S H1SA 109.5
C2S C1S H1SB 109.5
H1SA C1S H1SB 109.5
C2S C1S H1SC 109.5
H1SA C1S H1SC 109.5
H1SB C1S H1SC 109.5
C1 C2 C3 117.86(13)
C1 C2 H2A 121.1
C3 C2 H2A 121.1
O1S C2S C1S 108.22(13)
O1S C2S H2SA 110.1
C1S C2S H2SA 110.1
O1S C2S H2SB 110.1
C1S C2S H2SB 110.1
H2SA C2S H2SB 108.4
C4 C3 C2 119.74(13)
C4 C3 H3A 120.1
C2 C3 H3A 120.1
O1S C3S C4S 108.74(13)
O1S C3S H3SA 109.9
C4S C3S H3SA 109.9
O1S C3S H3SB 109.9
C4S C3S H3SB 109.9
H3SA C3S H3SB 108.3
C3 C4 C5 119.92(13)
C3 C4 H4A 120.0
C5 C4 H4A 120.0
C3S C4S H4SA 109.5
C3S C4S H4SB 109.5
H4SA C4S H4SB 109.5
C3S C4S H4SC 109.5
H4SA C4S H4SC 109.5
H4SB C4S H4SC 109.5
N1 C5 N2 115.25(11)
N1 C5 C4 119.78(11)
N2 C5 C4 124.88(12)
N3 C6 N2 114.86(11)
N3 C6 C7 119.91(12)
N2 C6 C7 125.06(12)
C8 C7 C6 119.99(13)
C8 C7 H7A 120.0
C6 C7 H7A 120.0
C7 C8 C9 119.71(13)
C7 C8 H8A 120.1
C9 C8 H8A 120.1
C10 C9 C8 117.83(13)
C10 C9 H9A 121.1
C8 C9 H9A 121.1
N3 C10 C9 123.60(13)
N3 C10 H10A 118.2
C9 C10 H10A 118.2
N4 C11 C12 123.58(13)
N4 C11 H11A 118.2
C12 C11 H11A 118.2
C11 C12 C13 117.64(13)
C11 C12 H12A 121.2
C13 C12 H12A 121.2
C14 C13 C12 120.06(13)
C14 C13 H13A 120.0
C12 C13 H13A 120.0
C13 C14 C15 119.79(13)
C13 C14 H14A 120.1
C15 C14 H14A 120.1
N4 C15 N5 114.43(11)
N4 C15 C14 119.28(12)
N5 C15 C14 126.05(12)
N6 C16 N5 114.46(11)
N6 C16 C17 119.99(12)
N5 C16 C17 125.44(12)
C18 C17 C16 119.80(13)
C18 C17 H17A 120.1
C16 C17 H17A 120.1
C17 C18 C19 119.74(13)
C17 C18 H18A 120.1
C19 C18 H18A 120.1
C20 C19 C18 117.97(13)
C20 C19 H19A 121.0
C18 C19 H19A 121.0
N6 C20 C19 123.45(13)
N6 C20 H20A 118.3
C19 C20 H20A 118.3
N7 C21 C22 123.54(13)
N7 C21 H21A 118.2
C22 C21 H21A 118.2
C21 C22 C23 117.96(13)
C21 C22 H22A 121.0
C23 C22 H22A 121.0
C24 C23 C22 119.71(13)
C24 C23 H23A 120.1
C22 C23 H23A 120.1
C23 C24 C25 119.74(13)
C23 C24 H24A 120.1
C25 C24 H24A 120.1
N7 C25 N8 114.69(11)
N7 C25 C24 120.07(12)
N8 C25 C24 125.09(12)
N9 C26 N8 114.83(11)
N9 C26 C27 120.27(12)
N8 C26 C27 124.74(12)
C28 C27 C26 119.61(13)
C28 C27 H27A 120.2
C26 C27 H27A 120.2
C27 C28 C29 119.66(13)
C27 C28 H28A 120.2
C29 C28 H28A 120.2
C30 C29 C28 118.24(13)
C30 C29 H29A 120.9
C28 C29 H29A 120.9
N9 C30 C29 123.41(14)
N9 C30 H30A 118.3
C29 C30 H30A 118.3
N10 C31 C32 123.66(14)
N10 C31 H31A 118.2
C32 C31 H31A 118.2
C31 C32 C33 118.00(14)
C31 C32 H32A 121.0
C33 C32 H32A 121.0
C34 C33 C32 119.42(14)
C34 C33 H33A 120.3
C32 C33 H33A 120.3
C33 C34 C35 120.11(14)
C33 C34 H34A 119.9
C35 C34 H34A 119.9
N10 C35 N11 115.25(11)
N10 C35 C34 120.07(12)
N11 C35 C34 124.42(12)
N12 C36 N11 115.42(11)
N12 C36 C37 120.01(12)
N11 C36 C37 124.50(12)
C38 C37 C36 120.28(13)
C38 C37 H37A 119.9
C36 C37 H37A 119.9
C37 C38 C39 119.15(13)
C37 C38 H38A 120.4
C39 C38 H38A 120.4
C40 C39 C38 118.00(13)
C40 C39 H39A 121.0
C38 C39 H39A 121.0
N12 C40 C39 123.92(13)
N12 C40 H40A 118.0
C39 C40 H40A 118.0
C3S O1S C2S 111.88(12)

loop_
_geom_bond_atom_site_label_1
_geom_bond_atom_site_label_2
_geom_bond_distance
Zn1 N10 2.1333(15)
Zn1 N1 2.1518(14)
Zn1 N4 2.1571(14)
Zn1 N7 2.1585(14)
Zn1 Cl1 2.2417(6)
Zn1 Cr2 2.7700(8)
Zn1A N9 2.1430(16)
Zn1A N6 2.1567(16)
Zn1A N12 2.1583(16)
Zn1A N3 2.1676(16)
Zn1A Cl2 2.2630(7)
Zn1A Cr2A 2.7702(11)
Cr1 Cr2 1.9916(9)
Cr1 N3 2.1067(16)
Cr1 N6 2.1159(16)
Cr1 N9 2.1182(16)
Cr1 N12 2.1236(16)
Cr1 Cl2 2.6617(7)
Cr1A Cr2A 1.9995(12)
Cr1A N4 2.0819(19)
Cr1A N1 2.1102(19)
Cr1A N7 2.1185(19)
Cr1A N10 2.1197(19)
Cr1A Cl1 2.6319(9)
Cr2 N2 2.0227(17)
Cr2 N11 2.0278(17)
Cr2 N8 2.0400(17)
Cr2 N5 2.0429(17)
Cr2A N8 2.019(2)
Cr2A N5 2.034(2)
Cr2A N11 2.034(2)
Cr2A N2 2.0381(19)
N1 C1 1.3522(16)
N1 C5 1.3588(16)
N2 C5 1.3717(16)
N2 C6 1.3716(16)
N3 C10 1.3524(17)
N3 C6 1.3597(16)
N4 C11 1.3473(17)
N4 C15 1.3600(17)
N5 C15 1.3685(16)
N5 C16 1.3733(16)
N6 C20 1.3526(17)
N6 C16 1.3600(17)
N7 C21 1.3529(17)
N7 C25 1.3569(17)
N8 C26 1.3667(16)
N8 C25 1.3696(17)
N9 C30 1.3503(17)
N9 C26 1.3610(17)
N10 C31 1.3504(17)
N10 C35 1.3586(17)
N11 C36 1.3666(17)
N11 C35 1.3725(17)
N12 C40 1.3523(17)
N12 C36 1.3575(17)
C1 C2 1.375(2)
C1 H1A 0.9500
C1S C2S 1.510(2)
C1S H1SA 0.9800
C1S H1SB 0.9800
C1S H1SC 0.9800
C2 C3 1.392(2)
C2 H2A 0.9500
C2S O1S 1.4262(19)
C2S H2SA 0.9900
C2S H2SB 0.9900
C3 C4 1.3765(19)
C3 H3A 0.9500
C3S O1S 1.4239(18)
C3S C4S 1.508(2)
C3S H3SA 0.9900
C3S H3SB 0.9900
C4 C5 1.4138(18)
C4 H4A 0.9500
C4S H4SA 0.9800
C4S H4SB 0.9800
C4S H4SC 0.9800
C6 C7 1.4131(18)
C7 C8 1.3728(19)
C7 H7A 0.9500
C8 C9 1.396(2)
C8 H8A 0.9500
C9 C10 1.375(2)
C9 H9A 0.9500
C10 H10A 0.9500
C11 C12 1.373(2)
C11 H11A 0.9500
C12 C13 1.388(2)
C12 H12A 0.9500
C13 C14 1.378(2)
C13 H13A 0.9500
C14 C15 1.4131(18)
C14 H14A 0.9500
C16 C17 1.4096(18)
C17 C18 1.380(2)
C17 H17A 0.9500
C18 C19 1.390(2)
C18 H18A 0.9500
C19 C20 1.377(2)
C19 H19A 0.9500
C20 H20A 0.9500
C21 C22 1.374(2)
C21 H21A 0.9500
C22 C23 1.393(2)
C22 H22A 0.9500
C23 C24 1.377(2)
C23 H23A 0.9500
C24 C25 1.4138(18)
C24 H24A 0.9500
C26 C27 1.4113(18)
C27 C28 1.376(2)
C27 H27A 0.9500
C28 C29 1.391(2)
C28 H28A 0.9500
C29 C30 1.375(2)
C29 H29A 0.9500
C30 H30A 0.9500
C31 C32 1.377(2)
C31 H31A 0.9500
C32 C33 1.393(2)
C32 H32A 0.9500
C33 C34 1.373(2)
C33 H33A 0.9500
C34 C35 1.4120(19)
C34 H34A 0.9500
C36 C37 1.4149(19)
C37 C38 1.374(2)
C37 H37A 0.9500
C38 C39 1.396(2)
C38 H38A 0.9500
C39 C40 1.375(2)
C39 H39A 0.9500
C40 H40A 0.9500

loop_
_geom_torsion_atom_site_label_1
_geom_torsion_atom_site_label_2
_geom_torsion_atom_site_label_3
_geom_torsion_atom_site_label_4
_geom_torsion
N3 Cr1 Cr2 N2 21.47(7)
N6 Cr1 Cr2 N2 111.32(7)
N9 Cr1 Cr2 N2 -158.73(7)
N12 Cr1 Cr2 N2 -71.76(7)
Cl2 Cr1 Cr2 N2 63(8)
N3 Cr1 Cr2 N11 112.36(7)
N6 Cr1 Cr2 N11 -157.78(7)
N9 Cr1 Cr2 N11 -67.84(7)
N12 Cr1 Cr2 N11 19.14(7)
Cl2 Cr1 Cr2 N11 154(8)
N3 Cr1 Cr2 N8 -158.60(7)
N6 Cr1 Cr2 N8 -68.75(7)
N9 Cr1 Cr2 N8 21.20(7)
N12 Cr1 Cr2 N8 108.18(7)
Cl2 Cr1 Cr2 N8 -117(8)
N3 Cr1 Cr2 N5 -68.98(7)
N6 Cr1 Cr2 N5 20.87(7)
N9 Cr1 Cr2 N5 110.82(7)
N12 Cr1 Cr2 N5 -162.21(7)
Cl2 Cr1 Cr2 N5 -27(8)
N3 Cr1 Cr2 Zn1 154(4)
N6 Cr1 Cr2 Zn1 -117(4)
N9 Cr1 Cr2 Zn1 -27(4)
N12 Cr1 Cr2 Zn1 60(4)
Cl2 Cr1 Cr2 Zn1 -165(5)
N10 Zn1 Cr2 Cr1 -19(4)
N1 Zn1 Cr2 Cr1 -111(4)
N4 Zn1 Cr2 Cr1 163(4)
N7 Zn1 Cr2 Cr1 72(4)
Cl1 Zn1 Cr2 Cr1 109(4)
N10 Zn1 Cr2 N2 113.18(6)
N1 Zn1 Cr2 N2 20.79(6)
N4 Zn1 Cr2 N2 -65.21(6)
N7 Zn1 Cr2 N2 -155.46(6)
Cl1 Zn1 Cr2 N2 -119.1(11)
N10 Zn1 Cr2 N11 22.28(6)
N1 Zn1 Cr2 N11 -70.11(6)
N4 Zn1 Cr2 N11 -156.11(6)
N7 Zn1 Cr2 N11 113.64(6)
Cl1 Zn1 Cr2 N11 150.0(11)
N10 Zn1 Cr2 N8 -66.92(6)
N1 Zn1 Cr2 N8 -159.31(6)
N4 Zn1 Cr2 N8 114.69(6)
N7 Zn1 Cr2 N8 24.43(6)
Cl1 Zn1 Cr2 N8 60.8(11)
N10 Zn1 Cr2 N5 -156.52(6)
N1 Zn1 Cr2 N5 111.09(6)
N4 Zn1 Cr2 N5 25.09(6)
N7 Zn1 Cr2 N5 -65.16(6)
Cl1 Zn1 Cr2 N5 -28.8(11)
N4 Cr1A Cr2A N8 115.00(8)
N1 Cr1A Cr2A N8 -158.40(8)
N7 Cr1A Cr2A N8 24.12(8)
N10 Cr1A Cr2A N8 -66.62(8)
Cl1 Cr1A Cr2A N8 32(2)
N4 Cr1A Cr2A N5 24.70(8)
N1 Cr1A Cr2A N5 111.29(8)
N7 Cr1A Cr2A N5 -66.19(8)
N10 Cr1A Cr2A N5 -156.92(8)
Cl1 Cr1A Cr2A N5 -58(2)
N4 Cr1A Cr2A N11 -155.67(8)
N1 Cr1A Cr2A N11 -69.08(8)
N7 Cr1A Cr2A N11 113.44(8)
N10 Cr1A Cr2A N11 22.70(8)
Cl1 Cr1A Cr2A N11 122(2)
N4 Cr1A Cr2A N2 -65.47(8)
N1 Cr1A Cr2A N2 21.12(8)
N7 Cr1A Cr2A N2 -156.36(8)
N10 Cr1A Cr2A N2 112.90(8)
Cl1 Cr1A Cr2A N2 -148(2)
N4 Cr1A Cr2A Zn1A -166(7)
N1 Cr1A Cr2A Zn1A -80(7)
N7 Cr1A Cr2A Zn1A 103(7)
N10 Cr1A Cr2A Zn1A 12(7)
Cl1 Cr1A Cr2A Zn1A 111(7)
N9 Zn1A Cr2A Cr1A -58(7)
N6 Zn1A Cr2A Cr1A -148(7)
N12 Zn1A Cr2A Cr1A 30(7)
N3 Zn1A Cr2A Cr1A 122(7)
Cl2 Zn1A Cr2A Cr1A 150(6)
N9 Zn1A Cr2A N8 21.16(6)
N6 Zn1A Cr2A N8 -69.39(7)
N12 Zn1A Cr2A N8 108.54(7)
N3 Zn1A Cr2A N8 -158.83(7)
Cl2 Zn1A Cr2A N8 -132(3)
N9 Zn1A Cr2A N5 111.41(7)
N6 Zn1A Cr2A N5 20.86(6)
N12 Zn1A Cr2A N5 -161.21(7)
N3 Zn1A Cr2A N5 -68.58(7)
Cl2 Zn1A Cr2A N5 -41(3)
N9 Zn1A Cr2A N11 -68.24(7)
N6 Zn1A Cr2A N11 -158.79(7)
N12 Zn1A Cr2A N11 19.14(6)
N3 Zn1A Cr2A N11 111.77(7)
Cl2 Zn1A Cr2A N11 139(3)
N9 Zn1A Cr2A N2 -158.50(7)
N6 Zn1A Cr2A N2 110.95(7)
N12 Zn1A Cr2A N2 -71.11(7)
N3 Zn1A Cr2A N2 21.51(6)
Cl2 Zn1A Cr2A N2 49(3)
N10 Zn1 Cl1 Cr1A 158(4)
N1 Zn1 Cl1 Cr1A -109(4)
N4 Zn1 Cl1 Cr1A -23(4)
N7 Zn1 Cl1 Cr1A 67(4)
Cr2 Zn1 Cl1 Cr1A 30(3)
Cr2A Cr1A Cl1 Zn1 -121(6)
N4 Cr1A Cl1 Zn1 157(4)
N1 Cr1A Cl1 Zn1 70(4)
N7 Cr1A Cl1 Zn1 -113(4)
N10 Cr1A Cl1 Zn1 -22(4)
N6 Zn1A Cl2 Cr1 -89(6)
N12 Zn1A Cl2 Cr1 93(6)
N3 Zn1A Cl2 Cr1 0(6)
Cr2A Zn1A Cl2 Cr1 -27(4)
Cr2 Cr1 Cl2 Zn1A 139(12)
N6 Cr1 Cl2 Zn1A 91(6)
N9 Cr1 Cl2 Zn1A 1(6)
N12 Cr1 Cl2 Zn1A -86(6)
Cr2A Cr1A N1 C1 162.34(12)
N4 Cr1A N1 C1 -109.63(11)
N7 Cr1A N1 C1 -134.4(14)
N10 Cr1A N1 C1 72.88(12)
Cl1 Cr1A N1 C1 -18.08(12)
Cr2A Cr1A N1 C5 -22.06(12)
N4 Cr1A N1 C5 65.97(10)
N7 Cr1A N1 C5 41.2(15)
N10 Cr1A N1 C5 -111.52(10)
Cl1 Cr1A N1 C5 157.53(9)
Cr2A Cr1A N1 Zn1 176.2(4)
N4 Cr1A N1 Zn1 -95.8(4)
N7 Cr1A N1 Zn1 -120.5(17)
N10 Cr1A N1 Zn1 86.7(4)
Cl1 Cr1A N1 Zn1 -4.2(3)
N10 Zn1 N1 C1 84.92(10)
N4 Zn1 N1 C1 -117.88(10)
N7 Zn1 N1 C1 173.71(15)
Cl1 Zn1 N1 C1 -17.64(10)
Cr2 Zn1 N1 C1 164.07(10)
N10 Zn1 N1 C5 -102.96(11)
N4 Zn1 N1 C5 54.23(11)
N7 Zn1 N1 C5 -14.2(2)
Cl1 Zn1 N1 C5 154.48(10)
Cr2 Zn1 N1 C5 -23.82(11)
N10 Zn1 N1 Cr1A -82.5(4)
N4 Zn1 N1 Cr1A 74.6(4)
N7 Zn1 N1 Cr1A 6.2(3)
Cl1 Zn1 N1 Cr1A 174.9(4)
Cr2 Zn1 N1 Cr1A -3.4(3)
Cr1 Cr2 N2 C5 149.69(11)
N11 Cr2 N2 C5 54.42(11)
N8 Cr2 N2 C5 -30.0(5)
N5 Cr2 N2 C5 -114.43(11)
Zn1 Cr2 N2 C5 -29.47(11)
Cr1 Cr2 N2 C6 -32.62(11)
N11 Cr2 N2 C6 -127.89(9)
N8 Cr2 N2 C6 147.7(4)
N5 Cr2 N2 C6 63.26(10)
Zn1 Cr2 N2 C6 148.22(9)
Cr1 Cr2 N2 Cr2A -179.2(5)
N11 Cr2 N2 Cr2A 85.6(4)
N8 Cr2 N2 Cr2A 1.2(2)
N5 Cr2 N2 Cr2A -83.3(4)
Zn1 Cr2 N2 Cr2A 1.7(4)
Cr1A Cr2A N2 C5 -26.71(12)
N8 Cr2A N2 C5 150.5(6)
N5 Cr2A N2 C5 -122.09(10)
N11 Cr2A N2 C5 68.24(10)
Zn1A Cr2A N2 C5 152.50(9)
Cr1A Cr2A N2 C6 144.71(11)
N8 Cr2A N2 C6 -38.1(6)
N5 Cr2A N2 C6 49.34(11)
N11 Cr2A N2 C6 -120.33(11)
Zn1A Cr2A N2 C6 -36.07(11)
Cr1A Cr2A N2 Cr2 -178.6(5)
N8 Cr2A N2 Cr2 -1.4(3)
N5 Cr2A N2 Cr2 86.0(4)
N11 Cr2A N2 Cr2 -83.6(4)
Zn1A Cr2A N2 Cr2 0.6(4)
Cr2 Cr1 N3 C10 155.69(11)
N6 Cr1 N3 C10 66.50(11)
N9 Cr1 N3 C10 149(3)
N12 Cr1 N3 C10 -113.82(11)
Cl2 Cr1 N3 C10 -23.98(11)
Cr2 Cr1 N3 C6 -16.34(11)
N6 Cr1 N3 C6 -105.54(10)
N9 Cr1 N3 C6 -23(3)
N12 Cr1 N3 C6 74.15(10)
Cl2 Cr1 N3 C6 163.98(9)
Cr2 Cr1 N3 Zn1A 179.7(3)
N6 Cr1 N3 Zn1A 90.5(3)
N9 Cr1 N3 Zn1A 173(3)
N12 Cr1 N3 Zn1A -89.8(3)
Cl2 Cr1 N3 Zn1A 0.0(3)
N9 Zn1A N3 C10 157.69(17)
N6 Zn1A N3 C10 79.05(10)
N12 Zn1A N3 C10 -122.54(10)
Cl2 Zn1A N3 C10 -21.75(11)
Cr2A Zn1A N3 C10 157.71(10)
N9 Zn1A N3 C6 -18.6(2)
N6 Zn1A N3 C6 -97.20(11)
N12 Zn1A N3 C6 61.22(12)
Cl2 Zn1A N3 C6 162.00(10)
Cr2A Zn1A N3 C6 -18.53(11)
N9 Zn1A N3 Cr1 -0.5(2)
N6 Zn1A N3 Cr1 -79.2(3)
N12 Zn1A N3 Cr1 79.2(3)
Cl2 Zn1A N3 Cr1 -180.0(3)
Cr2A Zn1A N3 Cr1 -0.5(3)
Cr2A Cr1A N4 C11 149.91(12)
N1 Cr1A N4 C11 59.97(12)
N7 Cr1A N4 C11 -121.21(11)
N10 Cr1A N4 C11 117.0(17)
Cl1 Cr1A N4 C11 -32.31(12)
Cr2A Cr1A N4 C15 -25.03(12)
N1 Cr1A N4 C15 -114.98(10)
N7 Cr1A N4 C15 63.84(11)
N10 Cr1A N4 C15 -57.9(17)
Cl1 Cr1A N4 C15 152.74(9)
Cr2A Cr1A N4 Zn1 -179.6(4)
N1 Cr1A N4 Zn1 90.5(4)
N7 Cr1A N4 Zn1 -90.7(4)
N10 Cr1A N4 Zn1 148(2)
Cl1 Cr1A N4 Zn1 -1.8(3)
N10 Zn1 N4 C11 148.12(15)
N1 Zn1 N4 C11 72.10(10)
N7 Zn1 N4 C11 -128.76(10)
Cl1 Zn1 N4 C11 -30.04(10)
Cr2 Zn1 N4 C11 152.09(10)
N10 Zn1 N4 C15 -32.6(2)
N1 Zn1 N4 C15 -108.57(11)
N7 Zn1 N4 C15 50.57(11)
Cl1 Zn1 N4 C15 149.29(10)
Cr2 Zn1 N4 C15 -28.59(11)
N10 Zn1 N4 Cr1A -4.0(3)
N1 Zn1 N4 Cr1A -80.0(4)
N7 Zn1 N4 Cr1A 79.1(3)
Cl1 Zn1 N4 Cr1A 177.8(4)
Cr2 Zn1 N4 Cr1A 0.0(3)
Cr1A Cr2A N5 C15 -31.92(12)
N8 Cr2A N5 C15 -126.63(10)
N11 Cr2A N5 C15 150.2(5)
N2 Cr2A N5 C15 63.23(10)
Zn1A Cr2A N5 C15 148.23(9)
Cr1A Cr2A N5 C16 148.40(11)
N8 Cr2A N5 C16 53.69(11)
N11 Cr2A N5 C16 -29.5(6)
N2 Cr2A N5 C16 -116.45(11)
Zn1A Cr2A N5 C16 -31.45(12)
Cr1A Cr2A N5 Cr2 -177.5(5)
N8 Cr2A N5 Cr2 87.8(4)
N11 Cr2A N5 Cr2 4.6(3)
N2 Cr2A N5 Cr2 -82.3(4)
Zn1A Cr2A N5 Cr2 2.7(4)
Cr1 Cr2 N5 C15 144.94(10)
N2 Cr2 N5 C15 49.23(11)
N11 Cr2 N5 C15 -42.0(5)
N8 Cr2 N5 C15 -119.23(11)
Zn1 Cr2 N5 C15 -35.82(11)
Cr1 Cr2 N5 C16 -28.27(11)
N2 Cr2 N5 C16 -123.99(10)
N11 Cr2 N5 C16 144.8(4)
N8 Cr2 N5 C16 67.55(10)
Zn1 Cr2 N5 C16 150.96(9)
Cr1 Cr2 N5 Cr2A -177.3(5)
N2 Cr2 N5 Cr2A 86.9(4)
N11 Cr2 N5 Cr2A -4.3(3)
N8 Cr2 N5 Cr2A -81.5(4)
Zn1 Cr2 N5 Cr2A 1.9(4)
Cr2 Cr1 N6 C20 158.89(11)
N3 Cr1 N6 C20 -111.77(11)
N9 Cr1 N6 C20 69.83(11)
N12 Cr1 N6 C20 74.1(11)
Cl2 Cr1 N6 C20 -21.48(11)
Cr2 Cr1 N6 C16 -20.14(11)
N3 Cr1 N6 C16 69.20(10)
N9 Cr1 N6 C16 -109.19(10)
N12 Cr1 N6 C16 -104.9(11)
Cl2 Cr1 N6 C16 159.50(9)
Cr2 Cr1 N6 Zn1A 177.2(3)
N3 Cr1 N6 Zn1A -93.4(3)
N9 Cr1 N6 Zn1A 88.2(3)
N12 Cr1 N6 Zn1A 92.4(11)
Cl2 Cr1 N6 Zn1A -3.1(3)
N9 Zn1A N6 C20 82.07(10)
N12 Zn1A N6 C20 155.10(18)
N3 Zn1A N6 C20 -120.41(10)
Cl2 Zn1A N6 C20 -20.42(11)
Cr2A Zn1A N6 C20 160.62(10)
N9 Zn1A N6 C16 -100.86(12)
N12 Zn1A N6 C16 -27.8(3)
N3 Zn1A N6 C16 56.65(12)
Cl2 Zn1A N6 C16 156.64(11)
Cr2A Zn1A N6 C16 -22.32(12)
N9 Zn1A N6 Cr1 -81.3(3)
N12 Zn1A N6 Cr1 -8.2(2)
N3 Zn1A N6 Cr1 76.2(3)
Cl2 Zn1A N6 Cr1 176.2(3)
Cr2A Zn1A N6 Cr1 -2.7(3)
Cr2A Cr1A N7 C21 153.61(12)
N4 Cr1A N7 C21 65.60(12)
N1 Cr1A N7 C21 90.3(15)
N10 Cr1A N7 C21 -116.94(11)
Cl1 Cr1A N7 C21 -26.08(12)
Cr2A Cr1A N7 C25 -24.03(12)
N4 Cr1A N7 C25 -112.04(10)
N1 Cr1A N7 C25 -87.4(15)
N10 Cr1A N7 C25 65.42(10)
Cl1 Cr1A N7 C25 156.29(9)
Cr2A Cr1A N7 Zn1 -176.2(4)
N4 Cr1A N7 Zn1 95.8(4)
N1 Cr1A N7 Zn1 120.5(17)
N10 Cr1A N7 Zn1 -86.7(4)
Cl1 Cr1A N7 Zn1 4.2(3)
N10 Zn1 N7 C21 -124.60(10)
N1 Zn1 N7 C21 146.41(16)
N4 Zn1 N7 C21 78.76(10)
Cl1 Zn1 N7 C21 -22.40(10)
Cr2 Zn1 N7 C21 156.05(10)
N10 Zn1 N7 C25 51.75(11)
N1 Zn1 N7 C25 -37.2(2)
N4 Zn1 N7 C25 -104.89(11)
Cl1 Zn1 N7 C25 153.95(10)
Cr2 Zn1 N7 C25 -27.59(11)
N10 Zn1 N7 Cr1A 82.7(4)
N1 Zn1 N7 Cr1A -6.2(3)
N4 Zn1 N7 Cr1A -73.9(3)
Cl1 Zn1 N7 Cr1A -175.1(4)
Cr2 Zn1 N7 Cr1A 3.4(3)
Cr1A Cr2A N8 C26 144.59(11)
N5 Cr2A N8 C26 -120.02(11)
N11 Cr2A N8 C26 49.71(11)
N2 Cr2A N8 C26 -32.6(7)
Zn1A Cr2A N8 C26 -34.63(11)
Cr1A Cr2A N8 C25 -31.80(12)
N5 Cr2A N8 C25 63.59(10)
N11 Cr2A N8 C25 -126.69(10)
N2 Cr2A N8 C25 151.0(6)
Zn1A Cr2A N8 C25 148.98(9)
Cr1A Cr2A N8 Cr2 178.6(5)
N5 Cr2A N8 Cr2 -86.0(4)
N11 Cr2A N8 Cr2 83.7(4)
N2 Cr2A N8 Cr2 1.4(3)
Zn1A Cr2A N8 Cr2 -0.6(4)
Cr1 Cr2 N8 C26 -31.79(11)
N2 Cr2 N8 C26 147.9(4)
N11 Cr2 N8 C26 63.29(10)
N5 Cr2 N8 C26 -127.59(9)
Zn1 Cr2 N8 C26 147.36(9)
Cr1 Cr2 N8 C25 145.55(11)
N2 Cr2 N8 C25 -34.8(5)
N11 Cr2 N8 C25 -119.37(11)
N5 Cr2 N8 C25 49.76(11)
Zn1 Cr2 N8 C25 -35.29(11)
Cr1 Cr2 N8 Cr2A 179.1(5)
N2 Cr2 N8 Cr2A -1.2(3)
N11 Cr2 N8 Cr2A -85.8(4)
N5 Cr2 N8 Cr2A 83.4(4)
Zn1 Cr2 N8 Cr2A -1.7(4)
Cr2 Cr1 N9 C30 156.19(11)
N3 Cr1 N9 C30 163(3)
N6 Cr1 N9 C30 -114.62(11)
N12 Cr1 N9 C30 65.61(11)
Cl2 Cr1 N9 C30 -24.14(11)
Cr2 Cr1 N9 C26 -17.01(11)
N3 Cr1 N9 C26 -10(3)
N6 Cr1 N9 C26 72.19(10)
N12 Cr1 N9 C26 -107.58(10)
Cl2 Cr1 N9 C26 162.66(9)
Cr2 Cr1 N9 Zn1A -179.7(3)
N3 Cr1 N9 Zn1A -173(3)
N6 Cr1 N9 Zn1A -90.5(3)
N12 Cr1 N9 Zn1A 89.7(3)
Cl2 Cr1 N9 Zn1A 0.0(3)
N6 Zn1A N9 C30 -122.90(10)
N12 Zn1A N9 C30 77.86(10)
N3 Zn1A N9 C30 158.66(17)
Cl2 Zn1A N9 C30 -21.90(11)
Cr2A Zn1A N9 C30 158.64(10)
N6 Zn1A N9 C26 59.45(12)
N12 Zn1A N9 C26 -99.78(12)
N3 Zn1A N9 C26 -19.0(2)
Cl2 Zn1A N9 C26 160.45(10)
Cr2A Zn1A N9 C26 -19.01(11)
N6 Zn1A N9 Cr1 79.0(3)
N12 Zn1A N9 Cr1 -80.3(3)
N3 Zn1A N9 Cr1 0.5(2)
Cl2 Zn1A N9 Cr1 180.0(3)
Cr2A Zn1A N9 Cr1 0.5(3)
Cr2A Cr1A N10 C31 152.75(12)
N4 Cr1A N10 C31 -174.4(16)
N1 Cr1A N10 C31 -117.44(12)
N7 Cr1A N10 C31 63.85(12)
Cl1 Cr1A N10 C31 -25.03(12)
Cr2A Cr1A N10 C35 -16.74(12)
N4 Cr1A N10 C35 16.1(17)
N1 Cr1A N10 C35 73.07(10)
N7 Cr1A N10 C35 -105.64(10)
Cl1 Cr1A N10 C35 165.48(9)
Cr2A Cr1A N10 Zn1 179.5(4)
N4 Cr1A N10 Zn1 -148(2)
N1 Cr1A N10 Zn1 -90.7(3)
N7 Cr1A N10 Zn1 90.6(3)
Cl1 Cr1A N10 Zn1 1.7(3)
N1 Zn1 N10 C31 -125.63(10)
N4 Zn1 N10 C31 159.67(15)
N7 Zn1 N10 C31 76.86(10)
Cl1 Zn1 N10 C31 -22.17(11)
Cr2 Zn1 N10 C31 155.74(10)
N1 Zn1 N10 C35 60.42(11)
N4 Zn1 N10 C35 -14.3(2)
N7 Zn1 N10 C35 -97.09(11)
Cl1 Zn1 N10 C35 163.88(10)
Cr2 Zn1 N10 C35 -18.21(11)
N1 Zn1 N10 Cr1A 78.6(3)
N4 Zn1 N10 Cr1A 3.9(3)
N7 Zn1 N10 Cr1A -78.9(3)
Cl1 Zn1 N10 Cr1A -178.0(4)
Cr2 Zn1 N10 Cr1A -0.1(3)
Cr1 Cr2 N11 C36 -26.40(11)
N2 Cr2 N11 C36 69.35(10)
N8 Cr2 N11 C36 -122.19(10)
N5 Cr2 N11 C36 160.5(4)
Zn1 Cr2 N11 C36 154.34(10)
Cr1 Cr2 N11 C35 141.76(11)
N2 Cr2 N11 C35 -122.48(11)
N8 Cr2 N11 C35 45.98(11)
N5 Cr2 N11 C35 -31.3(5)
Zn1 Cr2 N11 C35 -37.49(11)
Cr1 Cr2 N11 Cr2A 177.3(5)
N2 Cr2 N11 Cr2A -86.9(4)
N8 Cr2 N11 Cr2A 81.5(4)
N5 Cr2 N11 Cr2A 4.3(3)
Zn1 Cr2 N11 Cr2A -1.9(4)
Cr1A Cr2A N11 C36 151.02(12)
N8 Cr2A N11 C36 -114.35(12)
N5 Cr2A N11 C36 -31.1(6)
N2 Cr2A N11 C36 55.86(12)
Zn1A Cr2A N11 C36 -29.13(12)
Cr1A Cr2A N11 C35 -35.03(12)
N8 Cr2A N11 C35 59.60(10)
N5 Cr2A N11 C35 142.9(5)
N2 Cr2A N11 C35 -130.18(10)
Zn1A Cr2A N11 C35 144.82(9)
Cr1A Cr2A N11 Cr2 177.5(5)
N8 Cr2A N11 Cr2 -87.9(4)
N5 Cr2A N11 Cr2 -4.6(3)
N2 Cr2A N11 Cr2 82.3(4)
Zn1A Cr2A N11 Cr2 -2.7(4)
Cr2 Cr1 N12 C40 163.73(12)
N3 Cr1 N12 C40 74.36(12)
N6 Cr1 N12 C40 -111.5(10)
N9 Cr1 N12 C40 -107.25(12)
Cl2 Cr1 N12 C40 -15.92(12)
Cr2 Cr1 N12 C36 -17.81(11)
N3 Cr1 N12 C36 -107.17(10)
N6 Cr1 N12 C36 67.0(11)
N9 Cr1 N12 C36 71.22(10)
Cl2 Cr1 N12 C36 162.54(9)
Cr2 Cr1 N12 Zn1A -177.2(3)
N3 Cr1 N12 Zn1A 93.4(3)
N6 Cr1 N12 Zn1A -92.4(11)
N9 Cr1 N12 Zn1A -88.2(3)
Cl2 Cr1 N12 Zn1A 3.1(3)
N9 Zn1A N12 C40 -115.40(10)
N6 Zn1A N12 C40 171.07(17)
N3 Zn1A N12 C40 87.23(10)
Cl2 Zn1A N12 C40 -13.40(11)
Cr2A Zn1A N12 C40 165.58(10)
N9 Zn1A N12 C36 58.72(11)
N6 Zn1A N12 C36 -14.8(3)
N3 Zn1A N12 C36 -98.64(11)
Cl2 Zn1A N12 C36 160.73(10)
Cr2A Zn1A N12 C36 -20.29(11)
N9 Zn1A N12 Cr1 81.7(3)
N6 Zn1A N12 Cr1 8.2(2)
N3 Zn1A N12 Cr1 -75.6(3)
Cl2 Zn1A N12 Cr1 -176.2(3)
Cr2A Zn1A N12 Cr1 2.7(3)
C5 N1 C1 C2 -1.7(2)
Cr1A N1 C1 C2 173.86(12)
Zn1 N1 C1 C2 171.14(12)
N1 C1 C2 C3 2.6(2)
C1 C2 C3 C4 -0.8(2)
C2 C3 C4 C5 -1.8(2)
C1 N1 C5 N2 -177.71(12)
Cr1A N1 C5 N2 6.47(15)
Zn1 N1 C5 N2 10.56(17)
C1 N1 C5 C4 -1.12(18)
Cr1A N1 C5 C4 -176.94(11)
Zn1 N1 C5 C4 -172.84(10)
C6 N2 C5 N1 -157.61(12)
Cr2 N2 C5 N1 19.88(16)
Cr2A N2 C5 N1 13.78(15)
C6 N2 C5 C4 26.0(2)
Cr2 N2 C5 C4 -156.52(11)
Cr2A N2 C5 C4 -162.62(12)
C3 C4 C5 N1 2.8(2)
C3 C4 C5 N2 179.08(13)
C10 N3 C6 N2 -176.82(12)
Cr1 N3 C6 N2 -4.43(15)
Zn1A N3 C6 N2 -0.75(17)
C10 N3 C6 C7 -1.42(19)
Cr1 N3 C6 C7 170.97(10)
Zn1A N3 C6 C7 174.64(10)
C5 N2 C6 N3 -157.81(12)
Cr2 N2 C6 N3 24.45(14)
Cr2A N2 C6 N3 31.40(16)
C5 N2 C6 C7 27.1(2)
Cr2 N2 C6 C7 -150.68(12)
Cr2A N2 C6 C7 -143.72(12)
N3 C6 C7 C8 2.5(2)
N2 C6 C7 C8 177.36(13)
C6 C7 C8 C9 -1.1(2)
C7 C8 C9 C10 -1.2(2)
C6 N3 C10 C9 -1.0(2)
Cr1 N3 C10 C9 -172.90(12)
Zn1A N3 C10 C9 -177.58(12)
C8 C9 C10 N3 2.3(2)
C15 N4 C11 C12 -3.1(2)
Cr1A N4 C11 C12 -177.96(12)
Zn1 N4 C11 C12 176.33(12)
N4 C11 C12 C13 -1.2(2)
C11 C12 C13 C14 2.6(2)
C12 C13 C14 C15 0.2(2)
C11 N4 C15 N5 -168.96(12)
Cr1A N4 C15 N5 6.12(16)
Zn1 N4 C15 N5 11.76(17)
C11 N4 C15 C14 5.81(19)
Cr1A N4 C15 C14 -179.12(11)
Zn1 N4 C15 C14 -173.48(10)
C16 N5 C15 N4 -162.91(12)
Cr2A N5 C15 N4 17.41(15)
Cr2 N5 C15 N4 24.50(16)
C16 N5 C15 C14 22.7(2)
Cr2A N5 C15 C14 -156.93(12)
Cr2 N5 C15 C14 -149.85(12)
C13 C14 C15 N4 -4.5(2)
C13 C14 C15 N5 169.65(13)
C20 N6 C16 N5 -175.92(12)
Cr1 N6 C16 N5 3.14(15)
Zn1A N6 C16 N5 7.18(17)
C20 N6 C16 C17 0.54(19)
Cr1 N6 C16 C17 179.60(10)
Zn1A N6 C16 C17 -176.36(10)
C15 N5 C16 N6 -156.35(12)
Cr2A N5 C16 N6 23.30(16)
Cr2 N5 C16 N6 16.73(15)
C15 N5 C16 C17 27.4(2)
Cr2A N5 C16 C17 -152.93(12)
Cr2 N5 C16 C17 -159.50(12)
N6 C16 C17 C18 1.9(2)
N5 C16 C17 C18 177.96(13)
C16 C17 C18 C19 -2.7(2)
C17 C18 C19 C20 1.0(2)
C16 N6 C20 C19 -2.3(2)
Cr1 N6 C20 C19 178.68(12)
Zn1A N6 C20 C19 175.06(12)
C18 C19 C20 N6 1.5(2)
C25 N7 C21 C22 -2.9(2)
Cr1A N7 C21 C22 179.54(12)
Zn1 N7 C21 C22 173.74(12)
N7 C21 C22 C23 0.5(2)
C21 C22 C23 C24 1.3(2)
C22 C23 C24 C25 -0.8(2)
C21 N7 C25 N8 -172.41(12)
Cr1A N7 C25 N8 5.36(15)
Zn1 N7 C25 N8 11.36(16)
C21 N7 C25 C24 3.35(19)
Cr1A N7 C25 C24 -178.89(11)
Zn1 N7 C25 C24 -172.88(10)
C26 N8 C25 N7 -158.58(12)
Cr2A N8 C25 N7 17.80(15)
Cr2 N8 C25 N7 24.32(16)
C26 N8 C25 C24 25.9(2)
Cr2A N8 C25 C24 -157.71(12)
Cr2 N8 C25 C24 -151.19(12)
C23 C24 C25 N7 -1.6(2)
C23 C24 C25 N8 173.71(13)
C30 N9 C26 N8 -176.60(12)
Cr1 N9 C26 N8 -3.11(15)
Zn1A N9 C26 N8 0.93(17)
C30 N9 C26 C27 -1.05(19)
Cr1 N9 C26 C27 172.44(10)
Zn1A N9 C26 C27 176.48(10)
C25 N8 C26 N9 -154.45(12)
Cr2A N8 C26 N9 29.44(16)
Cr2 N8 C26 N9 22.93(14)
C25 N8 C26 C27 30.2(2)
Cr2A N8 C26 C27 -145.88(12)
Cr2 N8 C26 C27 -152.39(11)
N9 C26 C27 C28 2.1(2)
N8 C26 C27 C28 177.23(13)
C26 C27 C28 C29 -1.4(2)
C27 C28 C29 C30 -0.4(2)
C26 N9 C30 C29 -0.8(2)
Cr1 N9 C30 C29 -173.94(12)
Zn1A N9 C30 C29 -178.69(12)
C28 C29 C30 N9 1.5(2)
C35 N10 C31 C32 1.7(2)
Cr1A N10 C31 C32 -167.62(12)
Zn1 N10 C31 C32 -172.80(12)
N10 C31 C32 C33 0.1(2)
C31 C32 C33 C34 -2.0(2)
C32 C33 C34 C35 2.1(2)
C31 N10 C35 N11 -175.95(12)
Cr1A N10 C35 N11 -5.90(15)
Zn1 N10 C35 N11 -2.24(17)
C31 N10 C35 C34 -1.56(19)
Cr1A N10 C35 C34 168.49(11)
Zn1 N10 C35 C34 172.15(10)
C36 N11 C35 N10 -158.71(12)
Cr2 N11 C35 N10 33.81(16)
Cr2A N11 C35 N10 27.07(15)
C36 N11 C35 C34 27.2(2)
Cr2 N11 C35 C34 -140.30(12)
Cr2A N11 C35 C34 -147.04(12)
C33 C34 C35 N10 -0.3(2)
C33 C34 C35 N11 173.54(14)
C40 N12 C36 N11 -179.56(12)
Cr1 N12 C36 N11 1.87(15)
Zn1A N12 C36 N11 6.51(17)
C40 N12 C36 C37 -2.56(19)
Cr1 N12 C36 C37 178.87(11)
Zn1A N12 C36 C37 -176.49(10)
C35 N11 C36 N12 -151.68(12)
Cr2 N11 C36 N12 16.49(15)
Cr2A N11 C36 N12 21.77(17)
C35 N11 C36 C37 31.5(2)
Cr2 N11 C36 C37 -160.36(12)
Cr2A N11 C36 C37 -155.08(12)
N12 C36 C37 C38 3.9(2)
N11 C36 C37 C38 -179.44(14)
C36 C37 C38 C39 -1.6(2)
C37 C38 C39 C40 -1.7(2)
C36 N12 C40 C39 -0.9(2)
Cr1 N12 C40 C39 177.50(12)
Zn1A N12 C40 C39 173.68(12)
C38 C39 C40 N12 3.1(2)
C4S C3S O1S C2S 171.07(13)
C1S C2S O1S C3S -177.11(13)
